data_7239340
loop_
_publ_author_name
'Xu, Yuewen'
'Xu, Weiwei L.'
'Smith, Mark D.'
'Shimizu, Linda S.'

_publ_section_title
;
 Self-assembly and ring-opening metathesis polymerization of a
 bifunctional carbonate--stilbene macrocycle
;
_journal_issue 4
_journal_name_full 'RSC Adv.'
_journal_page_first 1675
_journal_paper_doi 10.1039/C3RA45055D
_journal_volume 4
_journal_year 2014
_chemical_formula_moiety 'C34 H28 O6, C H2 Cl2'
_chemical_formula_sum 'C35 H30 Cl2 O6'
_chemical_formula_weight 617.49
_space_group_IT_number 2
_space_group_name_Hall '-P 1'
_space_group_name_H-M_alt 'P -1'
_symmetry_cell_setting triclinic
_symmetry_space_group_name_Hall '-P 1'
_symmetry_space_group_name_H-M 'P -1'
_atom_sites_solution_hydrogens geom
_atom_sites_solution_primary direct
_atom_sites_solution_secondary difmap
_audit_creation_method SHELXL-97
_cell_angle_alpha 97.0810(10)
_cell_angle_beta 100.5130(10)
_cell_angle_gamma 98.8060(10)
_cell_formula_units_Z 2
_cell_length_a 10.9128(8)
_cell_length_b 11.6446(8)
_cell_length_c 12.4210(9)
_cell_measurement_reflns_used 7850
_cell_measurement_temperature 150(2)
_cell_measurement_theta_max 26.400
_cell_measurement_theta_min 2.262
_cell_volume 1514.93(19)
_computing_cell_refinement 'SAINT-Plus Version 6.45 (Bruker, 2001)'
_computing_data_collection 'SMART Version 5.625 (Bruker, 2001)'
_computing_data_reduction 'SAINT-Plus Version 6.45 (Bruker, 2001)'
_computing_molecular_graphics various
_computing_publication_material 'SHELXTL Version 6.14 (Bruker, 2000)'
_computing_structure_refinement 'SHELXL-97 (Sheldrick, 1997)'
_computing_structure_solution 'SHELXS-97 (Sheldrick, 1990)'
_diffrn_ambient_temperature 150(2)
_diffrn_measured_fraction_theta_full 1.000
_diffrn_measured_fraction_theta_max 1.000
_diffrn_measurement_device_type 'Bruker SMART APEX CCD diffractometer'
_diffrn_measurement_method 'omega scans'
_diffrn_radiation_monochromator graphite
_diffrn_radiation_source 'fine-focus sealed tube'
_diffrn_radiation_type MoK\a
_diffrn_radiation_wavelength 0.71073
_diffrn_reflns_av_R_equivalents 0.0433
_diffrn_reflns_av_sigmaI/netI 0.0324
_diffrn_reflns_limit_h_max 12
_diffrn_reflns_limit_h_min -12
_diffrn_reflns_limit_k_max 13
_diffrn_reflns_limit_k_min -13
_diffrn_reflns_limit_l_max 14
_diffrn_reflns_limit_l_min -14
_diffrn_reflns_number 21031
_diffrn_reflns_theta_full 25.02
_diffrn_reflns_theta_max 25.02
_diffrn_reflns_theta_min 1.69
_exptl_absorpt_coefficient_mu 0.260
_exptl_absorpt_correction_type none
_exptl_crystal_colour colorless
_exptl_crystal_density_diffrn 1.354
_exptl_crystal_density_method 'not measured'
_exptl_crystal_description plate
_exptl_crystal_F_000 644
_exptl_crystal_size_max 0.52
_exptl_crystal_size_mid 0.22
_exptl_crystal_size_min 0.10
_refine_diff_density_max 0.588
_refine_diff_density_min -0.458
_refine_diff_density_rms 0.056
_refine_ls_extinction_method none
_refine_ls_goodness_of_fit_ref 1.065
_refine_ls_hydrogen_treatment constr
_refine_ls_matrix_type full
_refine_ls_number_parameters 388
_refine_ls_number_reflns 5346
_refine_ls_number_restraints 0
_refine_ls_restrained_S_all 1.065
_refine_ls_R_factor_all 0.0603
_refine_ls_R_factor_gt 0.0492
_refine_ls_shift/su_max 0.000
_refine_ls_shift/su_mean 0.000
_refine_ls_structure_factor_coef Fsqd
_refine_ls_weighting_details 'calc w=1/[\s^2^(Fo^2^)+(0.0870P)^2^+0.1131P] where P=(Fo^2^+2Fc^2^)/3'
_refine_ls_weighting_scheme calc
_refine_ls_wR_factor_gt 0.1362
_refine_ls_wR_factor_ref 0.1449
_reflns_number_gt 4186
_reflns_number_total 5346
_reflns_threshold_expression >2sigma(I)
_cod_data_source_file c3ra45055d.txt
_cod_data_source_block 1CH2Cl2
_cod_depositor_comments
;
The following automatic conversions were performed:

data item '_symmetry_cell_setting' value 'Triclinic' was changed to
'triclinic' in accordance with the
/home/saulius/struct/COD-crude-data/automatic-downloads/DataCite-retrospective/RSC/depositions/lib/dictionaries/cif_core.dic
dictionary named 'cif_core.dic' version 2.4.2 last updated on
2011-04-26.

Automatic conversion script
Id: cif_fix_values 6909 2019-04-08 15:41:33Z antanas 
;
_cod_database_code 7239340

loop_
_symmetry_equiv_pos_as_xyz
'x, y, z'
'-x, -y, -z'

loop_
_atom_site_label
_atom_site_type_symbol
_atom_site_fract_x
_atom_site_fract_y
_atom_site_fract_z
_atom_site_U_iso_or_equiv
_atom_site_adp_type
_atom_site_occupancy
_atom_site_symmetry_multiplicity
_atom_site_calc_flag
_atom_site_refinement_flags
C1 C 0.76690(16) 0.20336(15) 0.29587(13) 0.0252(4) Uani 1 1 d .
C2 C 0.83374(18) 0.38018(15) 0.41712(13) 0.0293(4) Uani 1 1 d .
H2A H 0.7646 0.4152 0.3781 0.035 Uiso 1 1 calc R
H2B H 0.9098 0.4012 0.3858 0.035 Uiso 1 1 calc R
C3 C 0.86216(16) 0.42753(15) 0.53919(13) 0.0254(4) Uani 1 1 d .
C4 C 0.93551(17) 0.37624(16) 0.61659(14) 0.0292(4) Uani 1 1 d .
H4 H 0.9645 0.3061 0.5937 0.035 Uiso 1 1 calc R
C5 C 0.96662(17) 0.42737(16) 0.72760(14) 0.0308(4) Uani 1 1 d .
H5 H 1.0174 0.3919 0.7798 0.037 Uiso 1 1 calc R
C6 C 0.92480(16) 0.52929(16) 0.76337(13) 0.0276(4) Uani 1 1 d .
C7 C 0.85027(17) 0.57939(16) 0.68492(14) 0.0303(4) Uani 1 1 d .
H7 H 0.8199 0.6487 0.7078 0.036 Uiso 1 1 calc R
C8 C 0.81998(17) 0.52943(16) 0.57425(14) 0.0289(4) Uani 1 1 d .
H8 H 0.7699 0.5652 0.5219 0.035 Uiso 1 1 calc R
C9 C 0.95894(18) 0.58730(17) 0.88087(15) 0.0335(4) Uani 1 1 d .
H9 H 1.0462 0.6044 0.9155 0.040 Uiso 1 1 calc R
C10 C 0.87657(19) 0.61719(17) 0.94139(14) 0.0342(5) Uani 1 1 d .
H10 H 0.9102 0.6636 1.0121 0.041 Uiso 1 1 calc R
C11 C 0.73791(18) 0.58444(16) 0.90793(13) 0.0288(4) Uani 1 1 d .
C12 C 0.65956(19) 0.66714(16) 0.91936(14) 0.0327(4) Uani 1 1 d .
H12 H 0.6962 0.7467 0.9489 0.039 Uiso 1 1 calc R
C13 C 0.52840(18) 0.63487(16) 0.88806(13) 0.0312(4) Uani 1 1 d .
H13 H 0.4768 0.6931 0.8940 0.037 Uiso 1 1 calc R
C14 C 0.47228(18) 0.51849(15) 0.84823(13) 0.0270(4) Uani 1 1 d .
C15 C 0.55010(19) 0.43544(16) 0.83841(14) 0.0320(4) Uani 1 1 d .
H15 H 0.5132 0.3553 0.8119 0.038 Uiso 1 1 calc R
C16 C 0.68009(18) 0.46776(16) 0.86664(14) 0.0316(4) Uani 1 1 d .
H16 H 0.7314 0.4097 0.8579 0.038 Uiso 1 1 calc R
C17 C 0.33080(18) 0.48368(16) 0.82075(13) 0.0307(4) Uani 1 1 d .
H17A H 0.3023 0.4385 0.8769 0.037 Uiso 1 1 calc R
H17B H 0.2917 0.5550 0.8218 0.037 Uiso 1 1 calc R
C18 C 0.24003(16) 0.29957(15) 0.70712(14) 0.0253(4) Uani 1 1 d .
C19 C 0.1656(2) 0.12368(16) 0.58436(14) 0.0360(5) Uani 1 1 d .
H19A H 0.0858 0.1095 0.6118 0.043 Uiso 1 1 calc R
H19B H 0.2275 0.0832 0.6264 0.043 Uiso 1 1 calc R
C20 C 0.14148(17) 0.07562(15) 0.46298(14) 0.0284(4) Uani 1 1 d .
C21 C 0.18792(18) -0.02449(16) 0.42999(14) 0.0322(4) Uani 1 1 d .
H21 H 0.2390 -0.0582 0.4835 0.039 Uiso 1 1 calc R
C22 C 0.16036(18) -0.07574(16) 0.31967(15) 0.0331(4) Uani 1 1 d .
H22 H 0.1926 -0.1445 0.2983 0.040 Uiso 1 1 calc R
C23 C 0.08602(17) -0.02768(16) 0.23978(14) 0.0290(4) Uani 1 1 d .
C24 C 0.03938(17) 0.07215(17) 0.27331(15) 0.0327(4) Uani 1 1 d .
H24 H -0.0120 0.1057 0.2199 0.039 Uiso 1 1 calc R
C25 C 0.06686(17) 0.12372(16) 0.38403(15) 0.0317(4) Uani 1 1 d .
H25 H 0.0344 0.1922 0.4057 0.038 Uiso 1 1 calc R
C26 C 0.05757(18) -0.08407(17) 0.12188(15) 0.0351(5) Uani 1 1 d .
H26 H -0.0289 -0.1028 0.0850 0.042 Uiso 1 1 calc R
C27 C 0.14365(19) -0.11067(17) 0.06346(14) 0.0347(5) Uani 1 1 d .
H27 H 0.1117 -0.1550 -0.0084 0.042 Uiso 1 1 calc R
C28 C 0.28208(18) -0.07896(16) 0.09802(13) 0.0297(4) Uani 1 1 d .
C29 C 0.35975(19) -0.15474(16) 0.06492(14) 0.0329(4) Uani 1 1 d .
H29 H 0.3224 -0.2284 0.0202 0.039 Uiso 1 1 calc R
C30 C 0.49060(18) -0.12504(16) 0.09586(13) 0.0307(4) Uani 1 1 d .
H30 H 0.5415 -0.1793 0.0739 0.037 Uiso 1 1 calc R
C31 C 0.54808(17) -0.01672(15) 0.15861(13) 0.0262(4) Uani 1 1 d .
C32 C 0.47099(19) 0.06008(16) 0.19118(15) 0.0330(4) Uani 1 1 d .
H32 H 0.5084 0.1345 0.2344 0.040 Uiso 1 1 calc R
C33 C 0.34100(18) 0.02940(16) 0.16138(15) 0.0331(4) Uani 1 1 d .
H33 H 0.2903 0.0833 0.1845 0.040 Uiso 1 1 calc R
C34 C 0.68956(17) 0.01650(16) 0.18451(13) 0.0294(4) Uani 1 1 d .
H34A H 0.7274 -0.0556 0.1826 0.035 Uiso 1 1 calc R
H34B H 0.7174 0.0611 0.1277 0.035 Uiso 1 1 calc R
O1 O 0.77001(13) 0.25313(11) 0.21698(10) 0.0371(3) Uani 1 1 d .
O2 O 0.73329(12) 0.08809(10) 0.29357(9) 0.0300(3) Uani 1 1 d .
O3 O 0.79641(11) 0.25351(10) 0.40162(9) 0.0269(3) Uani 1 1 d .
O4 O 0.22103(14) 0.25229(11) 0.78449(10) 0.0398(4) Uani 1 1 d .
O5 O 0.29081(12) 0.41193(10) 0.71107(9) 0.0305(3) Uani 1 1 d .
O6 O 0.21490(11) 0.24918(10) 0.60133(9) 0.0268(3) Uani 1 1 d .
C1S C 0.5152(2) 0.3299(2) 0.54701(19) 0.0592(7) Uani 1 1 d .
H1SA H 0.5968 0.3817 0.5831 0.071 Uiso 1 1 calc R
H1SB H 0.4480 0.3588 0.5808 0.071 Uiso 1 1 calc R
Cl1 Cl 0.52261(8) 0.18751(7) 0.57427(8) 0.0912(3) Uani 1 1 d .
Cl2 Cl 0.48429(6) 0.34110(6) 0.40468(5) 0.0656(2) Uani 1 1 d .

loop_
_atom_site_aniso_label
_atom_site_aniso_U_11
_atom_site_aniso_U_22
_atom_site_aniso_U_33
_atom_site_aniso_U_23
_atom_site_aniso_U_13
_atom_site_aniso_U_12
C1 0.0244(9) 0.0252(10) 0.0258(8) 0.0036(7) 0.0044(7) 0.0054(7)
C2 0.0365(11) 0.0227(10) 0.0274(9) 0.0031(7) 0.0080(7) 0.0000(8)
C3 0.0243(9) 0.0247(10) 0.0263(8) 0.0021(7) 0.0077(7) -0.0002(7)
C4 0.0303(10) 0.0242(10) 0.0343(9) 0.0022(7) 0.0098(8) 0.0068(8)
C5 0.0277(10) 0.0341(11) 0.0309(9) 0.0075(8) 0.0044(7) 0.0067(8)
C6 0.0258(9) 0.0295(10) 0.0261(8) 0.0034(7) 0.0063(7) 0.0004(8)
C7 0.0354(11) 0.0248(10) 0.0324(9) 0.0025(8) 0.0104(8) 0.0078(8)
C8 0.0321(10) 0.0300(10) 0.0263(8) 0.0074(7) 0.0067(7) 0.0074(8)
C9 0.0330(10) 0.0344(11) 0.0292(9) 0.0015(8) 0.0014(8) 0.0032(8)
C10 0.0435(12) 0.0333(11) 0.0214(8) -0.0022(7) 0.0030(8) 0.0028(9)
C11 0.0378(11) 0.0306(10) 0.0174(7) 0.0019(7) 0.0062(7) 0.0048(8)
C12 0.0462(12) 0.0230(10) 0.0255(8) -0.0045(7) 0.0072(8) 0.0025(9)
C13 0.0433(12) 0.0251(10) 0.0251(8) -0.0003(7) 0.0072(8) 0.0096(8)
C14 0.0415(11) 0.0241(10) 0.0166(7) 0.0038(7) 0.0080(7) 0.0065(8)
C15 0.0434(12) 0.0211(10) 0.0306(9) 0.0017(7) 0.0087(8) 0.0032(8)
C16 0.0418(11) 0.0246(10) 0.0309(9) 0.0042(7) 0.0115(8) 0.0096(8)
C17 0.0403(11) 0.0269(10) 0.0241(8) -0.0004(7) 0.0075(8) 0.0061(8)
C18 0.0269(9) 0.0232(10) 0.0274(8) 0.0035(7) 0.0067(7) 0.0081(7)
C19 0.0556(13) 0.0213(10) 0.0297(9) 0.0023(8) 0.0130(9) -0.0005(9)
C20 0.0320(10) 0.0232(10) 0.0293(9) 0.0023(7) 0.0110(7) -0.0016(8)
C21 0.0400(11) 0.0300(11) 0.0291(9) 0.0091(8) 0.0087(8) 0.0080(9)
C22 0.0412(11) 0.0267(10) 0.0333(9) 0.0029(8) 0.0120(8) 0.0087(9)
C23 0.0250(9) 0.0309(10) 0.0294(9) 0.0033(7) 0.0073(7) -0.0010(8)
C24 0.0262(10) 0.0384(11) 0.0338(10) 0.0072(8) 0.0050(8) 0.0066(8)
C25 0.0319(10) 0.0273(10) 0.0373(10) 0.0030(8) 0.0112(8) 0.0069(8)
C26 0.0327(11) 0.0392(12) 0.0294(9) 0.0006(8) 0.0025(8) 0.0023(9)
C27 0.0397(11) 0.0358(11) 0.0240(8) -0.0003(8) 0.0029(8) 0.0003(9)
C28 0.0395(11) 0.0291(10) 0.0201(8) 0.0040(7) 0.0071(7) 0.0037(8)
C29 0.0446(12) 0.0265(10) 0.0230(8) -0.0058(7) 0.0050(8) 0.0023(9)
C30 0.0415(11) 0.0253(10) 0.0251(8) -0.0005(7) 0.0069(8) 0.0087(8)
C31 0.0373(10) 0.0222(9) 0.0196(8) 0.0045(7) 0.0065(7) 0.0051(8)
C32 0.0422(12) 0.0191(9) 0.0364(10) -0.0020(8) 0.0125(8) 0.0013(8)
C33 0.0382(11) 0.0237(10) 0.0392(10) 0.0014(8) 0.0141(8) 0.0067(8)
C34 0.0391(11) 0.0246(10) 0.0229(8) -0.0010(7) 0.0049(7) 0.0064(8)
O1 0.0555(9) 0.0279(7) 0.0270(6) 0.0051(5) 0.0091(6) 0.0035(6)
O2 0.0403(8) 0.0242(7) 0.0231(6) 0.0031(5) 0.0025(5) 0.0034(6)
O3 0.0322(7) 0.0228(7) 0.0237(6) 0.0015(5) 0.0036(5) 0.0024(5)
O4 0.0635(10) 0.0292(8) 0.0284(7) 0.0063(6) 0.0160(6) 0.0040(7)
O5 0.0412(8) 0.0246(7) 0.0233(6) 0.0029(5) 0.0055(5) 0.0006(6)
O6 0.0322(7) 0.0227(7) 0.0245(6) 0.0027(5) 0.0060(5) 0.0027(5)
C1S 0.0560(15) 0.0668(17) 0.0587(14) 0.0138(12) 0.0224(12) 0.0067(12)
Cl1 0.0798(6) 0.0780(5) 0.1273(7) 0.0323(5) 0.0223(5) 0.0356(4)
Cl2 0.0652(4) 0.0819(5) 0.0524(4) -0.0007(3) 0.0133(3) 0.0294(4)

loop_
_atom_type_symbol
_atom_type_description
_atom_type_scat_dispersion_real
_atom_type_scat_dispersion_imag
_atom_type_scat_source
C C 0.0033 0.0016 'International Tables Vol C Tables 4.2.6.8 and 6.1.1.4'
H H 0.0000 0.0000 'International Tables Vol C Tables 4.2.6.8 and 6.1.1.4'
O O 0.0106 0.0060 'International Tables Vol C Tables 4.2.6.8 and 6.1.1.4'
Cl Cl 0.1484 0.1585 'International Tables Vol C Tables 4.2.6.8 and 6.1.1.4'

loop_
_geom_angle_atom_site_label_1
_geom_angle_atom_site_label_2
_geom_angle_atom_site_label_3
_geom_angle
O1 C1 O3 126.18(16)
O1 C1 O2 126.36(15)
O3 C1 O2 107.46(13)
O3 C2 C3 109.13(13)
O3 C2 H2A 109.9
C3 C2 H2A 109.9
O3 C2 H2B 109.9
C3 C2 H2B 109.9
H2A C2 H2B 108.3
C8 C3 C4 119.13(15)
C8 C3 C2 118.78(15)
C4 C3 C2 121.98(16)
C3 C4 C5 120.13(16)
C3 C4 H4 119.9
C5 C4 H4 119.9
C6 C5 C4 121.12(16)
C6 C5 H5 119.4
C4 C5 H5 119.4
C5 C6 C7 118.19(16)
C5 C6 C9 122.29(16)
C7 C6 C9 119.51(16)
C8 C7 C6 120.91(17)
C8 C7 H7 119.5
C6 C7 H7 119.5
C7 C8 C3 120.52(16)
C7 C8 H8 119.7
C3 C8 H8 119.7
C10 C9 C6 124.98(17)
C10 C9 H9 117.5
C6 C9 H9 117.5
C9 C10 C11 125.46(16)
C9 C10 H10 117.3
C11 C10 H10 117.3
C12 C11 C16 117.70(17)
C12 C11 C10 121.52(16)
C16 C11 C10 120.75(17)
C13 C12 C11 120.97(17)
C13 C12 H12 119.5
C11 C12 H12 119.5
C14 C13 C12 120.67(17)
C14 C13 H13 119.7
C12 C13 H13 119.7
C13 C14 C15 118.48(17)
C13 C14 C17 120.19(16)
C15 C14 C17 121.28(16)
C16 C15 C14 120.91(17)
C16 C15 H15 119.5
C14 C15 H15 119.5
C15 C16 C11 121.23(18)
C15 C16 H16 119.4
C11 C16 H16 119.4
O5 C17 C14 109.71(14)
O5 C17 H17A 109.7
C14 C17 H17A 109.7
O5 C17 H17B 109.7
C14 C17 H17B 109.7
H17A C17 H17B 108.2
O4 C18 O5 126.37(16)
O4 C18 O6 126.29(16)
O5 C18 O6 107.34(13)
O6 C19 C20 109.48(14)
O6 C19 H19A 109.8
C20 C19 H19A 109.8
O6 C19 H19B 109.8
C20 C19 H19B 109.8
H19A C19 H19B 108.2
C25 C20 C21 119.11(16)
C25 C20 C19 121.80(17)
C21 C20 C19 118.94(16)
C22 C21 C20 120.51(17)
C22 C21 H21 119.7
C20 C21 H21 119.7
C21 C22 C23 120.75(17)
C21 C22 H22 119.6
C23 C22 H22 119.6
C24 C23 C22 118.50(16)
C24 C23 C26 121.62(16)
C22 C23 C26 119.88(17)
C23 C24 C25 120.85(17)
C23 C24 H24 119.6
C25 C24 H24 119.6
C20 C25 C24 120.28(17)
C20 C25 H25 119.9
C24 C25 H25 119.9
C27 C26 C23 125.36(17)
C27 C26 H26 117.3
C23 C26 H26 117.3
C26 C27 C28 127.23(16)
C26 C27 H27 116.4
C28 C27 H27 116.4
C29 C28 C33 117.40(17)
C29 C28 C27 120.84(16)
C33 C28 C27 121.72(17)
C30 C29 C28 121.33(16)
C30 C29 H29 119.3
C28 C29 H29 119.3
C29 C30 C31 120.69(17)
C29 C30 H30 119.7
C31 C30 H30 119.7
C30 C31 C32 118.31(17)
C30 C31 C34 119.64(16)
C32 C31 C34 121.98(15)
C33 C32 C31 120.70(16)
C33 C32 H32 119.6
C31 C32 H32 119.6
C32 C33 C28 121.55(18)
C32 C33 H33 119.2
C28 C33 H33 119.2
O2 C34 C31 110.46(14)
O2 C34 H34A 109.6
C31 C34 H34A 109.6
O2 C34 H34B 109.6
C31 C34 H34B 109.6
H34A C34 H34B 108.1
C1 O2 C34 116.57(13)
C1 O3 C2 113.72(12)
C18 O5 C17 116.79(13)
C18 O6 C19 113.79(13)
Cl1 C1S Cl2 113.99(13)
Cl1 C1S H1SA 108.8
Cl2 C1S H1SA 108.8
Cl1 C1S H1SB 108.8
Cl2 C1S H1SB 108.8
H1SA C1S H1SB 107.6

loop_
_geom_bond_atom_site_label_1
_geom_bond_atom_site_label_2
_geom_bond_distance
C1 O1 1.201(2)
C1 O3 1.3300(19)
C1 O2 1.332(2)
C2 O3 1.448(2)
C2 C3 1.506(2)
C2 H2A 0.9900
C2 H2B 0.9900
C3 C8 1.387(2)
C3 C4 1.389(2)
C4 C5 1.391(2)
C4 H4 0.9500
C5 C6 1.387(3)
C5 H5 0.9500
C6 C7 1.396(2)
C6 C9 1.485(2)
C7 C8 1.384(2)
C7 H7 0.9500
C8 H8 0.9500
C9 C10 1.331(3)
C9 H9 0.9500
C10 C11 1.471(3)
C10 H10 0.9500
C11 C12 1.393(3)
C11 C16 1.398(3)
C12 C13 1.392(3)
C12 H12 0.9500
C13 C14 1.388(2)
C13 H13 0.9500
C14 C15 1.390(3)
C14 C17 1.499(3)
C15 C16 1.378(3)
C15 H15 0.9500
C16 H16 0.9500
C17 O5 1.4612(19)
C17 H17A 0.9900
C17 H17B 0.9900
C18 O4 1.199(2)
C18 O5 1.332(2)
C18 O6 1.3324(19)
C19 O6 1.453(2)
C19 C20 1.502(2)
C19 H19A 0.9900
C19 H19B 0.9900
C20 C25 1.386(3)
C20 C21 1.387(3)
C21 C22 1.385(2)
C21 H21 0.9500
C22 C23 1.392(3)
C22 H22 0.9500
C23 C24 1.387(3)
C23 C26 1.486(2)
C24 C25 1.390(2)
C24 H24 0.9500
C25 H25 0.9500
C26 C27 1.337(3)
C26 H26 0.9500
C27 C28 1.468(3)
C27 H27 0.9500
C28 C29 1.390(3)
C28 C33 1.395(3)
C29 C30 1.386(3)
C29 H29 0.9500
C30 C31 1.389(2)
C30 H30 0.9500
C31 C32 1.392(3)
C31 C34 1.497(3)
C32 C33 1.378(3)
C32 H32 0.9500
C33 H33 0.9500
C34 O2 1.4566(19)
C34 H34A 0.9900
C34 H34B 0.9900
C1S Cl1 1.743(3)
C1S Cl2 1.763(2)
C1S H1SA 0.9900
C1S H1SB 0.9900

loop_
_geom_torsion_atom_site_label_1
_geom_torsion_atom_site_label_2
_geom_torsion_atom_site_label_3
_geom_torsion_atom_site_label_4
_geom_torsion
O3 C2 C3 C8 -138.05(16)
O3 C2 C3 C4 45.8(2)
C8 C3 C4 C5 -0.4(3)
C2 C3 C4 C5 175.66(16)
C3 C4 C5 C6 0.5(3)
C4 C5 C6 C7 0.1(3)
C4 C5 C6 C9 -178.58(17)
C5 C6 C7 C8 -0.7(3)
C9 C6 C7 C8 178.06(17)
C6 C7 C8 C3 0.7(3)
C4 C3 C8 C7 -0.1(3)
C2 C3 C8 C7 -176.34(16)
C5 C6 C9 C10 -127.9(2)
C7 C6 C9 C10 53.4(3)
C6 C9 C10 C11 8.6(3)
C9 C10 C11 C12 -132.6(2)
C9 C10 C11 C16 49.5(3)
C16 C11 C12 C13 -1.6(2)
C10 C11 C12 C13 -179.57(15)
C11 C12 C13 C14 2.3(3)
C12 C13 C14 C15 -1.2(2)
C12 C13 C14 C17 176.59(15)
C13 C14 C15 C16 -0.5(2)
C17 C14 C15 C16 -178.27(15)
C14 C15 C16 C11 1.2(3)
C12 C11 C16 C15 -0.1(2)
C10 C11 C16 C15 177.88(15)
C13 C14 C17 O5 131.36(16)
C15 C14 C17 O5 -50.9(2)
O6 C19 C20 C25 -53.8(2)
O6 C19 C20 C21 130.74(17)
C25 C20 C21 C22 0.1(3)
C19 C20 C21 C22 175.68(17)
C20 C21 C22 C23 0.2(3)
C21 C22 C23 C24 -0.5(3)
C21 C22 C23 C26 -179.99(17)
C22 C23 C24 C25 0.5(3)
C26 C23 C24 C25 179.95(17)
C21 C20 C25 C24 -0.1(3)
C19 C20 C25 C24 -175.58(16)
C23 C24 C25 C20 -0.2(3)
C24 C23 C26 C27 127.7(2)
C22 C23 C26 C27 -52.8(3)
C23 C26 C27 C28 -7.3(3)
C26 C27 C28 C29 145.4(2)
C26 C27 C28 C33 -37.0(3)
C33 C28 C29 C30 1.5(3)
C27 C28 C29 C30 179.14(16)
C28 C29 C30 C31 -1.8(3)
C29 C30 C31 C32 1.1(3)
C29 C30 C31 C34 -175.92(16)
C30 C31 C32 C33 -0.3(3)
C34 C31 C32 C33 176.70(16)
C31 C32 C33 C28 0.1(3)
C29 C28 C33 C32 -0.6(3)
C27 C28 C33 C32 -178.26(16)
C30 C31 C34 O2 -146.34(15)
C32 C31 C34 O2 36.7(2)
O1 C1 O2 C34 -3.6(3)
O3 C1 O2 C34 176.40(13)
C31 C34 O2 C1 -102.44(17)
O1 C1 O3 C2 0.6(2)
O2 C1 O3 C2 -179.32(13)
C3 C2 O3 C1 178.81(14)
O4 C18 O5 C17 2.0(3)
O6 C18 O5 C17 -177.64(14)
C14 C17 O5 C18 112.79(16)
O4 C18 O6 C19 -3.1(3)
O5 C18 O6 C19 176.52(14)
C20 C19 O6 C18 -179.60(15)
